data_4088327
loop_
_publ_author_name
'Fischer, Reinald'
'G\"orls, Helmar'
'Langer, Jens'
'Enke, Marcel'
'Westerhausen, Matthias'

_publ_section_title
;
 Magnesiacycloalkanes with Different Ring Sizes
;
_journal_issue 4
_journal_name_full Organometallics
_journal_page_first 587
_journal_paper_doi 10.1021/acs.organomet.5b01010
_journal_volume 35
_journal_year 2016
_chemical_formula_moiety 'C9 H18 Cl2'
_chemical_formula_sum 'C9 H18 Cl2'
_chemical_formula_weight 197.13
_space_group_IT_number 14
_space_group_name_Hall '-P 2ybc'
_space_group_name_H-M_alt 'P 1 21/c 1'
_symmetry_cell_setting monoclinic
_symmetry_space_group_name_Hall '-P 2ybc'
_symmetry_space_group_name_H-M 'P 1 21/c 1'
_atom_sites_solution_hydrogens difmap
_atom_sites_solution_primary direct
_atom_sites_solution_secondary difmap
_audit_creation_method SHELXL-97
_cell_angle_alpha 90
_cell_angle_beta 92.551(1)
_cell_angle_gamma 90
_cell_formula_units_Z 4
_cell_length_a 5.9425(1)
_cell_length_b 9.8998(2)
_cell_length_c 18.6847(4)
_cell_measurement_reflns_used 6662
_cell_measurement_temperature 133(2)
_cell_measurement_theta_max 27.48
_cell_measurement_theta_min 3.00
_cell_volume 1098.12(4)
_computing_cell_refinement DENZO
_computing_data_collection COLLECT
_computing_data_reduction DENZO
_computing_molecular_graphics SHELXTL/PC
_computing_publication_material SHELXL-97
_computing_structure_refinement 'SHELXL-97 (Sheldrick, 2008)'
_computing_structure_solution 'SHELXS-97 (Sheldrick, 2008)'
_diffrn_ambient_temperature 133(2)
_diffrn_measured_fraction_theta_full 0.997
_diffrn_measured_fraction_theta_max 0.997
_diffrn_measurement_device_type KappaCCD
_diffrn_measurement_method 'phi- + omega-scan'
_diffrn_radiation_monochromator graphite
_diffrn_radiation_source 'fine-focus sealed tube'
_diffrn_radiation_type MoK\a
_diffrn_radiation_wavelength 0.71073
_diffrn_reflns_av_R_equivalents 0.0154
_diffrn_reflns_av_sigmaI/netI 0.0203
_diffrn_reflns_limit_h_max 7
_diffrn_reflns_limit_h_min -7
_diffrn_reflns_limit_k_max 12
_diffrn_reflns_limit_k_min -12
_diffrn_reflns_limit_l_max 24
_diffrn_reflns_limit_l_min -16
_diffrn_reflns_number 6662
_diffrn_reflns_theta_full 27.48
_diffrn_reflns_theta_max 27.48
_diffrn_reflns_theta_min 3.00
_exptl_absorpt_coefficient_mu 0.536
_exptl_absorpt_correction_T_max 0.7456
_exptl_absorpt_correction_T_min 0.6657
_exptl_absorpt_correction_type multi-scan
_exptl_absorpt_process_details 'SADABS, Bruker-AXS, 2002'
_exptl_crystal_colour colourless
_exptl_crystal_density_diffrn 1.192
_exptl_crystal_density_method 'not measured'
_exptl_crystal_description prism
_exptl_crystal_F_000 424
_exptl_crystal_size_max 0.096
_exptl_crystal_size_mid 0.086
_exptl_crystal_size_min 0.075
_refine_diff_density_max 0.337
_refine_diff_density_min -0.196
_refine_diff_density_rms 0.037
_refine_ls_extinction_method none
_refine_ls_goodness_of_fit_ref 1.054
_refine_ls_hydrogen_treatment refall
_refine_ls_matrix_type full
_refine_ls_number_parameters 172
_refine_ls_number_reflns 2505
_refine_ls_number_restraints 0
_refine_ls_restrained_S_all 1.054
_refine_ls_R_factor_all 0.0248
_refine_ls_R_factor_gt 0.0230
_refine_ls_shift/su_max 0.001
_refine_ls_shift/su_mean 0.000
_refine_ls_structure_factor_coef Fsqd
_refine_ls_weighting_details 'calc w=1/[\s^2^(Fo^2^)+(0.0245P)^2^+0.3439P] where P=(Fo^2^+2Fc^2^)/3'
_refine_ls_weighting_scheme calc
_refine_ls_wR_factor_gt 0.0569
_refine_ls_wR_factor_ref 0.0582
_reflns_number_gt 2366
_reflns_number_total 2505
_reflns_threshold_expression >2sigma(I)
_cod_data_source_file om5b01010_si_002.cif
_cod_data_source_block FO5216
_cod_original_sg_symbol_H-M 'P 21/c'
_cod_database_code 4088327

loop_
_symmetry_equiv_pos_as_xyz
'x, y, z'
'-x, y+1/2, -z+1/2'
'-x, -y, -z'
'x, -y-1/2, z-1/2'

loop_
_atom_site_label
_atom_site_type_symbol
_atom_site_fract_x
_atom_site_fract_y
_atom_site_fract_z
_atom_site_U_iso_or_equiv
_atom_site_adp_type
_atom_site_occupancy
_atom_site_symmetry_multiplicity
_atom_site_calc_flag
Cl1 Cl 0.60478(4) 0.61947(3) 0.214148(13) 0.02167(8) Uani 1 1 d
Cl2 Cl 0.60738(4) 0.21938(3) 0.032167(14) 0.02408(8) Uani 1 1 d
C1 C 0.2151(2) 0.75959(11) 0.21563(7) 0.0266(2) Uani 1 1 d
H1C H 0.274(3) 0.8018(15) 0.2592(8) 0.038(4) Uiso 1 1 d
H1B H 0.050(3) 0.7609(15) 0.2134(8) 0.036(4) Uiso 1 1 d
H1A H 0.265(2) 0.8123(15) 0.1756(8) 0.034(4) Uiso 1 1 d
C2 C 0.29414(16) 0.61388(10) 0.21078(5) 0.0170(2) Uani 1 1 d
C3 C 0.21722(17) 0.55182(10) 0.13897(6) 0.0181(2) Uani 1 1 d
H3B H 0.052(2) 0.5565(12) 0.1362(6) 0.018(3) Uiso 1 1 d
H3A H 0.268(2) 0.6088(13) 0.1014(7) 0.021(3) Uiso 1 1 d
C4 C 0.28914(19) 0.40624(10) 0.12611(6) 0.0204(2) Uani 1 1 d
H4B H 0.452(2) 0.3997(13) 0.1336(7) 0.027(3) Uiso 1 1 d
H4A H 0.224(2) 0.3471(14) 0.1601(7) 0.030(3) Uiso 1 1 d
C5 C 0.22087(17) 0.36054(10) 0.05024(5) 0.0175(2) Uani 1 1 d
H5B H 0.056(2) 0.3599(12) 0.0434(7) 0.019(3) Uiso 1 1 d
H5A H 0.277(2) 0.4238(13) 0.0160(7) 0.020(3) Uiso 1 1 d
C6 C 0.29615(16) 0.21876(10) 0.02956(5) 0.01639(19) Uani 1 1 d
C7 C 0.2200(2) 0.18558(12) -0.04723(6) 0.0230(2) Uani 1 1 d
H7C H 0.273(2) 0.2525(15) -0.0791(8) 0.031(4) Uiso 1 1 d
H7B H 0.276(2) 0.0994(15) -0.0610(7) 0.030(4) Uiso 1 1 d
H7A H 0.053(2) 0.1836(14) -0.0502(8) 0.033(4) Uiso 1 1 d
C8 C 0.22714(18) 0.53198(11) 0.27511(6) 0.0220(2) Uani 1 1 d
H8C H 0.274(2) 0.5791(14) 0.3187(8) 0.029(3) Uiso 1 1 d
H8B H 0.291(2) 0.4428(14) 0.2758(7) 0.025(3) Uiso 1 1 d
H8A H 0.062(2) 0.5261(14) 0.2737(7) 0.028(3) Uiso 1 1 d
C9 C 0.22556(19) 0.10969(11) 0.08083(6) 0.0205(2) Uani 1 1 d
H9C H 0.283(2) 0.1232(13) 0.1281(7) 0.023(3) Uiso 1 1 d
H9B H 0.271(2) 0.0220(15) 0.0640(7) 0.030(3) Uiso 1 1 d
H9A H 0.059(2) 0.1084(13) 0.0806(7) 0.028(3) Uiso 1 1 d

loop_
_atom_site_aniso_label
_atom_site_aniso_U_11
_atom_site_aniso_U_22
_atom_site_aniso_U_33
_atom_site_aniso_U_23
_atom_site_aniso_U_13
_atom_site_aniso_U_12
Cl1 0.01461(12) 0.02680(14) 0.02355(14) 0.00090(9) 0.00015(9) -0.00296(9)
Cl2 0.01487(13) 0.02783(15) 0.02978(15) -0.00176(10) 0.00370(10) 0.00157(9)
C1 0.0258(6) 0.0173(5) 0.0362(6) -0.0067(5) -0.0044(5) 0.0026(4)
C2 0.0127(4) 0.0163(5) 0.0219(5) -0.0022(4) 0.0002(4) -0.0003(3)
C3 0.0184(5) 0.0163(5) 0.0194(5) 0.0000(4) -0.0024(4) 0.0015(4)
C4 0.0263(5) 0.0172(5) 0.0174(5) -0.0016(4) -0.0023(4) 0.0036(4)
C5 0.0174(5) 0.0183(5) 0.0167(5) -0.0002(4) -0.0014(4) 0.0016(4)
C6 0.0130(4) 0.0191(5) 0.0170(5) -0.0008(4) 0.0006(4) 0.0003(3)
C7 0.0274(6) 0.0252(5) 0.0164(5) -0.0034(4) -0.0008(4) 0.0006(4)
C8 0.0218(5) 0.0236(5) 0.0210(5) -0.0027(4) 0.0046(4) -0.0036(4)
C9 0.0234(5) 0.0184(5) 0.0199(5) 0.0002(4) 0.0026(4) -0.0014(4)

loop_
_atom_type_symbol
_atom_type_description
_atom_type_scat_dispersion_real
_atom_type_scat_dispersion_imag
_atom_type_scat_source
C C 0.0033 0.0016 'International Tables Vol C Tables 4.2.6.8 and 6.1.1.4'
H H 0.0000 0.0000 'International Tables Vol C Tables 4.2.6.8 and 6.1.1.4'
Cl Cl 0.1484 0.1585 'International Tables Vol C Tables 4.2.6.8 and 6.1.1.4'

loop_
_geom_angle_atom_site_label_1
_geom_angle_atom_site_label_2
_geom_angle_atom_site_label_3
_geom_angle
C2 C1 H1C 111.0(9)
C2 C1 H1B 108.7(9)
H1C C1 H1B 110.9(12)
C2 C1 H1A 111.0(9)
H1C C1 H1A 107.8(12)
H1B C1 H1A 107.5(12)
C8 C2 C1 111.53(9)
C8 C2 C3 113.71(8)
C1 C2 C3 110.66(9)
C8 C2 Cl1 106.64(7)
C1 C2 Cl1 106.29(7)
C3 C2 Cl1 107.57(7)
C4 C3 C2 116.34(8)
C4 C3 H3B 108.9(7)
C2 C3 H3B 106.6(7)
C4 C3 H3A 110.0(8)
C2 C3 H3A 108.4(8)
H3B C3 H3A 106.1(10)
C3 C4 C5 111.22(8)
C3 C4 H4B 108.9(8)
C5 C4 H4B 109.6(8)
C3 C4 H4A 110.5(8)
C5 C4 H4A 109.7(8)
H4B C4 H4A 106.8(11)
C4 C5 C6 116.02(8)
C4 C5 H5B 110.2(7)
C6 C5 H5B 105.2(7)
C4 C5 H5A 109.6(7)
C6 C5 H5A 108.3(7)
H5B C5 H5A 107.0(10)
C9 C6 C7 111.32(9)
C9 C6 C5 113.72(8)
C7 C6 C5 111.03(8)
C9 C6 Cl2 106.89(7)
C7 C6 Cl2 106.31(7)
C5 C6 Cl2 107.11(7)
C6 C7 H7C 110.3(9)
C6 C7 H7B 110.8(8)
H7C C7 H7B 108.9(12)
C6 C7 H7A 108.2(8)
H7C C7 H7A 109.5(12)
H7B C7 H7A 109.1(12)
C2 C8 H8C 109.5(8)
C2 C8 H8B 112.7(8)
H8C C8 H8B 109.4(11)
C2 C8 H8A 107.9(8)
H8C C8 H8A 107.5(11)
H8B C8 H8A 109.8(11)
C6 C9 H9C 113.1(8)
C6 C9 H9B 110.2(8)
H9C C9 H9B 109.7(11)
C6 C9 H9A 108.1(8)
H9C C9 H9A 109.1(11)
H9B C9 H9A 106.4(11)

loop_
_geom_bond_atom_site_label_1
_geom_bond_atom_site_label_2
_geom_bond_distance
Cl1 C2 1.8451(10)
Cl2 C6 1.8480(10)
C1 C2 1.5209(14)
C1 H1C 0.968(16)
C1 H1B 0.978(15)
C1 H1A 0.970(15)
C2 C8 1.5177(14)
C2 C3 1.5271(14)
C3 C4 1.5253(14)
C3 H3B 0.980(12)
C3 H3A 0.959(13)
C4 C5 1.5256(14)
C4 H4B 0.973(14)
C4 H4A 0.957(14)
C5 C6 1.5280(13)
C5 H5B 0.984(13)
C5 H5A 0.966(13)
C6 C9 1.5151(14)
C6 C7 1.5209(14)
C7 H7C 0.954(15)
C7 H7B 0.956(15)
C7 H7A 0.994(14)
C8 H8C 0.968(14)
C8 H8B 0.960(14)
C8 H8A 0.981(14)
C9 H9C 0.943(13)
C9 H9B 0.966(14)
C9 H9A 0.987(14)
